data_2000311
loop_
_publ_author_name
'Lynch, V. M.'
'Daniel, D.'
'Martin, S. F.'
'Davis, B. E.'

_publ_section_title
;Structure of
 (+-)-3-benzyloxy-2,3,3a,7a-tetrahydrobenzo[<i>b</i>]thiophen-5(4<i>H</i>)-one
 1,1-dioxide
;
_journal_issue 6
_journal_name_full 'Acta Crystallographica Section C'
_journal_page_first 1340
_journal_page_last 1342
_journal_paper_doi 10.1107/S0108270190013142
_journal_volume 47
_journal_year 1991
_chemical_formula_sum 'C15 H16 O4 S'
_symmetry_cell_setting orthorhombic
_symmetry_space_group_name_H-M 'P b c a'
_cell_angle_alpha 90
_cell_angle_beta 90
_cell_angle_gamma 90
_cell_formula_units_Z 8
_cell_length_a 5.9496(10)
_cell_length_b 11.483(3)
_cell_length_c 40.262(7)
_cell_volume 2750.7(10)
_diffrn_radiation_type mo
_diffrn_radiation_wavelength 0.71073
_exptl_absorpt_coefficient_mu .234
_exptl_crystal_density_diffrn 1.41
_exptl_crystal_F_000 1232
_cod_data_source_file st0484.cif
_cod_data_source_block st0484a
_cod_original_sg_symbol_H-M Pbca
_cod_original_formula_sum 'C15 H16 S1 O4'
_cod_database_code 2000311

loop_
_atom_site_label
_atom_site_fract_x
_atom_site_fract_y
_atom_site_fract_z
_atom_site_U_iso_or_equiv
S1 -.18211(13) .56522(7) .64601(2) .0294(2)
C2 -.1823(6) .7098(3) .62929(8) .0304(11)
C3 .0371(5) .7652(3) .64112(8) .0268(9)
C3A .0944(5) .7148(3) .67519(7) .0245(9)
C4 -.0495(6) .7661(3) .70286(8) .0309(11)
C5 -.0270(5) .7017(3) .73513(8) .0305(10)
C6 .0065(5) .5753(3) .73304(8) .0358(11)
C7 .0420(5) .5207(3) .70452(8) .0309(10)
C7A .0646(5) .5835(3) .67238(7) .0251(10)
O8 -.3785(4) .5475(2) .66641(6) .0399(8)
O9 -.1367(4) .4811(2) .62026(6) .0490(9)
O10 -.0457(4) .7509(2) .76195(5) .0415(8)
O11 .2178(3) .7334(2) .61965(5) .0284(7)
C12 .2273(7) .7995(3) .58951(8) .0322(11)
C13 .3892(5) .7412(3) .56645(7) .0270(9)
C14 .3805(7) .6220(3) .56194(9) .0418(13)
C15 .5333(8) .5671(4) .54154(10) .0548(15)
C16 .6943(7) .6300(4) .52514(9) .0496(15)
C17 .7050(6) .7481(4) .52921(8) .0432(13)
C18 .5538(6) .8034(3) .55001(8) .0356(11)
H2A -.199(6) .702(3) .6054(8) .047(10)
H2B -.303(5) .746(3) .6371(7) .029(9)
H3 .025(5) .846(2) .6417(6) .020(7)
H3A .240(6) .728(3) .6789(6) .020(8)
H4A -.205(6) .760(3) .6969(7) .035(9)
H4B -.013(6) .845(3) .7075(7) .035(9)
H6 -.004(5) .537(2) .7524(8) .024(8)
H7 .053(6) .439(3) .7032(8) .041(10)
H7A .166(4) .554(2) .6610(6) .012(7)
H12A .071(6) .801(3) .5792(7) .035(9)
H12B .280(5) .875(3) .5939(7) .019(8)
H14 .268(6) .584(3) .5723(8) .041(10)
H15 .516(7) .488(4) .5385(9) .059(12)
H16 .793(6) .594(3) .5122(8) .048(11)
H17 .824(6) .796(3) .5176(8) .053(11)
H18 .570(5) .878(3) .5529(7) .027(9)
